data_7018371
loop_
_publ_author_name
'Li, Guo-Bi'
'He, Jian-Rong'
'Pan, Mei'
'Deng, Hai-Ying'
'Liu, Jun-Min'
'Su, Cheng-Yong'

_publ_section_title
;
 Construction of 0D to 3D cadmium complexes from different pyridyl diimide
 ligands.
;
_journal_issue 15
_journal_name_full 'Dalton transactions (Cambridge, England : 2003)'
_journal_page_first 4626
_journal_page_last 4633
_journal_paper_doi 10.1039/c2dt11815g
_journal_volume 41
_journal_year 2012
_chemical_formula_sum 'C216 H136 Cd4 Cl24 N40 O56'
_chemical_formula_weight 5488.05
_chemical_name_systematic
;
?
;
_space_group_IT_number 78
_symmetry_cell_setting tetragonal
_symmetry_space_group_name_Hall 'P 4cw'
_symmetry_space_group_name_H-M 'P 43'
_atom_sites_solution_hydrogens geom
_atom_sites_solution_primary direct
_atom_sites_solution_secondary difmap
_audit_creation_method SHELXL-97
_cell_angle_alpha 90.00
_cell_angle_beta 90.00
_cell_angle_gamma 90.00
_cell_formula_units_Z 1
_cell_length_a 17.2841(5)
_cell_length_b 17.2841(5)
_cell_length_c 20.9702(17)
_cell_measurement_reflns_used 4843
_cell_measurement_temperature 150(2)
_cell_measurement_theta_max 29.6852
_cell_measurement_theta_min 2.5490
_cell_volume 6264.6(6)
_computing_cell_refinement
;
CrysAlis RED, Oxford Diffraction Ltd.,
Version 1.171.31.7 (release 18-10-2006 CrysAlis171 .NET)
(compiled Oct 18 2006,16:28:17)
;
_computing_data_collection
;
CrysAlis CCD, Oxford Diffraction Ltd.,
Version 1.171.31.7 (release 18-10-2006 CrysAlis171 .NET)
(compiled Oct 18 2006,16:28:17)
;
_computing_data_reduction
;
CrysAlis RED, Oxford Diffraction Ltd.,
Version 1.171.31.7 (release 18-10-2006 CrysAlis171 .NET)
(compiled Oct 18 2006,16:28:17)
;
_computing_structure_refinement 'SHELXL-97 (Sheldrick, 1997)'
_computing_structure_solution 'SHELXS-97 (Sheldrick, 1990)'
_diffrn_ambient_temperature 150(2)
_diffrn_detector_area_resol_mean 16.0855
_diffrn_measured_fraction_theta_full 0.994
_diffrn_measured_fraction_theta_max 0.994
_diffrn_measurement_device_type Oxford
_diffrn_measurement_method '\w and \p scan'
_diffrn_radiation_monochromator graphite
_diffrn_radiation_source 'Enhance (Mo) X-ray Source'
_diffrn_radiation_type MoK\a
_diffrn_radiation_wavelength 0.71073
_diffrn_reflns_av_R_equivalents 0.0690
_diffrn_reflns_av_sigmaI/netI 0.2046
_diffrn_reflns_limit_h_max 21
_diffrn_reflns_limit_h_min -21
_diffrn_reflns_limit_k_max 19
_diffrn_reflns_limit_k_min -21
_diffrn_reflns_limit_l_max 26
_diffrn_reflns_limit_l_min -24
_diffrn_reflns_number 26471
_diffrn_reflns_theta_full 26.50
_diffrn_reflns_theta_max 26.50
_diffrn_reflns_theta_min 2.56
_exptl_absorpt_coefficient_mu 0.673
_exptl_absorpt_correction_T_max 1.00000
_exptl_absorpt_correction_T_min 0.89453
_exptl_absorpt_correction_type multi-scan
_exptl_absorpt_process_details
;
CrysAlis RED, Oxford Diffraction Ltd.,
Version 1.171.31.7 (release 18-10-2006 CrysAlis171 .NET)
(compiled Oct 18 2006,16:28:17)
Empirical absorption correction using spherical harmonics,
implemented in SCALE3 ABSPACK scaling algorithm.
;
_exptl_crystal_colour Colorless
_exptl_crystal_density_diffrn 1.455
_exptl_crystal_density_method 'not measured'
_exptl_crystal_description Block
_exptl_crystal_F_000 2760
_exptl_crystal_size_max 0.28
_exptl_crystal_size_mid 0.22
_exptl_crystal_size_min 0.18
_refine_diff_density_max 0.821
_refine_diff_density_min -0.520
_refine_diff_density_rms 0.110
_refine_ls_abs_structure_details 'Flack H D (1983), Acta Cryst. A39, 876-881'
_refine_ls_abs_structure_Flack 0.28(4)
_refine_ls_extinction_method none
_refine_ls_goodness_of_fit_ref 1.006
_refine_ls_hydrogen_treatment geom
_refine_ls_matrix_type full
_refine_ls_number_parameters 894
_refine_ls_number_reflns 11760
_refine_ls_number_restraints 1322
_refine_ls_restrained_S_all 1.001
_refine_ls_R_factor_all 0.1953
_refine_ls_R_factor_gt 0.0984
_refine_ls_shift/su_max 0.073
_refine_ls_shift/su_mean 0.003
_refine_ls_structure_factor_coef Fsqd
_refine_ls_weighting_details 'calc w=1/[\s^2^(Fo^2^)+(0.0810P)^2^+20.0000P] where P=(Fo^2^+2Fc^2^)/3'
_refine_ls_weighting_scheme calc
_refine_ls_wR_factor_gt 0.2102
_refine_ls_wR_factor_ref 0.2464
_reflns_number_gt 5132
_reflns_number_total 11760
_reflns_threshold_expression >2sigma(I)
_cod_data_source_file c2dt11815g.txt
_cod_data_source_block 2
_cod_depositor_comments
;
The following automatic conversions were performed:

'_symmetry_cell_setting' value 'Tetragonal' changed to 'tetragonal'
according to /home/saulius/struct/CIF-dictionaries/cif_core.dic
dictionary named 'cif_core.dic' version 2.4.1 from 2010-06-29.

Automatic conversion script
Id: cif_fix_values 1715 2011-07-08 13:25:40Z adriana 
;
_cod_original_sg_symbol_H-M P4(3)
_cod_database_code 7018371

loop_
_symmetry_equiv_pos_as_xyz
'x, y, z'
'-x, -y, z+1/2'
'-y, x, z+3/4'
'y, -x, z+1/4'

loop_
_atom_site_label
_atom_site_type_symbol
_atom_site_fract_x
_atom_site_fract_y
_atom_site_fract_z
_atom_site_U_iso_or_equiv
_atom_site_adp_type
_atom_site_occupancy
_atom_site_symmetry_multiplicity
_atom_site_calc_flag
_atom_site_refinement_flags
_atom_site_disorder_assembly
_atom_site_disorder_group
Cd1 Cd 1.19721(4) 0.75560(3) 0.00234(5) 0.06604(17) Uani 1 1 d . A 1
N2 N 0.7912(4) 0.6318(5) -0.0563(4) 0.085(2) Uani 1 1 d U A 1
N3 N 0.6555(5) 0.3098(5) -0.2258(5) 0.099(3) Uani 1 1 d U A 1
N6 N 1.1372(4) 1.1701(3) 0.0854(3) 0.0581(18) Uani 1 1 d U A 1
N7 N 0.8300(4) 1.3816(4) 0.2188(3) 0.067(2) Uani 1 1 d U A 1
O1 O 0.8017(4) 0.6982(4) -0.1505(4) 0.107(2) Uani 1 1 d U A 1
O2 O 0.7973(5) 0.5587(5) 0.0308(4) 0.117(3) Uani 1 1 d U A 1
O3 O 0.6603(4) 0.2377(4) -0.1352(4) 0.109(2) Uani 1 1 d U A 1
O4 O 0.6443(5) 0.3820(5) -0.3145(4) 0.130(3) Uani 1 1 d U A 1
O5 O 1.0733(4) 1.1588(4) -0.0059(3) 0.097(2) Uani 1 1 d U A 1
O6 O 1.2010(3) 1.1772(3) 0.1795(3) 0.0744(18) Uani 1 1 d U A 1
O7 O 0.7587(4) 1.3664(4) 0.1279(4) 0.096(2) Uani 1 1 d U A 1
O8 O 0.9023(4) 1.4042(3) 0.3049(3) 0.0806(19) Uani 1 1 d U A 1
C3 C 0.9056(6) 0.7073(5) -0.0173(5) 0.098(3) Uani 1 1 d DU A 1
C4 C 0.9419(7) 0.7610(6) 0.0269(5) 0.116(4) Uani 1 1 d DU A 1
H4A H 0.9101 0.7864 0.0559 0.140 Uiso 1 1 calc R A 1
C5 C 1.0169(6) 0.7762(7) 0.0288(6) 0.109(3) Uani 1 1 d DU A 1
H5A H 1.0359 0.8148 0.0555 0.130 Uiso 1 1 calc R A 1
N1 N 1.0654(4) 0.7350(4) -0.0085(4) 0.074(2) Uani 1 1 d DU A 1
C1 C 1.0394(7) 0.6849(6) -0.0429(6) 0.112(3) Uani 1 1 d DU A 1
H1A H 1.0755 0.6551 -0.0647 0.135 Uiso 1 1 calc R A 1
C2 C 0.9570(6) 0.6658(5) -0.0540(5) 0.116(3) Uani 1 1 d DU A 1
H2 H 0.9412 0.6288 -0.0835 0.140 Uiso 1 1 calc R A 1
C6 C 0.8179(5) 0.6993(6) -0.0213(5) 0.091(3) Uani 1 1 d U A 1
H6A H 0.7972 0.6971 0.0216 0.109 Uiso 1 1 calc R A 1
H6B H 0.7972 0.7453 -0.0416 0.109 Uiso 1 1 calc R A 1
C7 C 0.7853(3) 0.6387(5) -0.1221(5) 0.085(3) Uani 1 1 d DU A 1
C8 C 0.7566(2) 0.5697(5) -0.1585(4) 0.076(3) Uani 1 1 d DU A 1
C9 C 0.7433(4) 0.5722(6) -0.2248(5) 0.093(3) Uani 1 1 d DU A 1
H9A H 0.7530 0.6180 -0.2466 0.112 Uiso 1 1 calc R A 1
C10 C 0.7172(5) 0.5113(6) -0.2576(5) 0.080(3) Uani 1 1 d DU A 1
H10A H 0.7103 0.5142 -0.3015 0.096 Uiso 1 1 calc R A 1
C11 C 0.7005(5) 0.4433(6) -0.2244(4) 0.076(3) Uani 1 1 d DU A 1
C12 C 0.6647(6) 0.3758(7) -0.2587(6) 0.099(3) Uani 1 1 d DU A 1
C13 C 0.6717(6) 0.2998(6) -0.1645(6) 0.096(3) Uani 1 1 d DU A 1
C14 C 0.7013(5) 0.3692(5) -0.1276(5) 0.068(2) Uani 1 1 d DU A 1
C15 C 0.7195(5) 0.3638(5) -0.0665(5) 0.081(3) Uani 1 1 d DU A 1
H15A H 0.7150 0.3157 -0.0470 0.097 Uiso 1 1 calc R A 1
C16 C 0.7445(6) 0.4249(6) -0.0303(5) 0.083(3) Uani 1 1 d DU A 1
H16A H 0.7542 0.4190 0.0131 0.100 Uiso 1 1 calc R A 1
C17 C 0.7550(5) 0.4954(5) -0.0597(4) 0.073(2) Uani 1 1 d DU A 1
C18 C 0.7826(6) 0.5664(7) -0.0266(5) 0.088(3) Uani 1 1 d DU A 1
C19 C 0.7401(4) 0.5025(5) -0.1249(4) 0.062(2) Uani 1 1 d DU A 1
C20 C 0.7137(5) 0.4341(5) -0.1596(4) 0.065(2) Uani 1 1 d DU A 1
C21 C 0.6269(6) 0.2444(7) -0.2614(6) 0.106(3) Uani 1 1 d DU A 1
H21A H 0.6506 0.1974 -0.2453 0.128 Uiso 1 1 calc R A 1
H21B H 0.6416 0.2500 -0.3059 0.128 Uiso 1 1 calc R A 1
C22 C 0.5385(5) 0.2374(5) -0.2567(5) 0.084(2) Uani 1 1 d DU A 1
C23 C 0.5021(7) 0.1981(6) -0.2989(6) 0.088(3) Uani 0.60 1 d PDU A 1
H23A H 0.5318 0.1739 -0.3301 0.106 Uiso 1 1 calc R A 1
C24 C 0.4240(7) 0.1884(8) -0.3023(7) 0.081(3) Uani 0.60 1 d PDU A 1
H24A H 0.4029 0.1609 -0.3362 0.098 Uiso 1 1 calc R A 1
N4 N 0.3775(4) 0.2177(4) -0.2581(4) 0.079(2) Uani 1 1 d DU A 1
C25 C 0.4057(7) 0.2645(8) -0.2114(6) 0.080(3) Uani 0.60 1 d PDU A 1
H25 H 0.3758 0.2880 -0.1800 0.096 Uiso 1 1 calc R A 1
C26 C 0.4879(7) 0.2726(9) -0.2172(7) 0.085(3) Uani 0.60 1 d PDU A 1
H26A H 0.5099 0.3080 -0.1892 0.102 Uiso 1 1 calc R A 1
C29 C 1.2006(4) 1.0473(5) 0.0439(4) 0.059(2) Uani 1 1 d DU A 1
C30 C 1.2241(5) 1.0175(5) -0.0089(5) 0.077(3) Uani 1 1 d DU A 1
H30A H 1.2412 1.0495 -0.0417 0.092 Uiso 1 1 calc R A 1
C31 C 1.2239(6) 0.9378(6) -0.0174(5) 0.086(3) Uani 1 1 d DU A 1
H31A H 1.2460 0.9174 -0.0542 0.103 Uiso 1 1 calc R A 1
N5 N 1.1920(4) 0.8874(4) 0.0270(3) 0.0593(19) Uani 1 1 d DU A 1
C27 C 1.1703(4) 0.9214(5) 0.0785(4) 0.060(2) Uani 1 1 d DU A 1
H27A H 1.1515 0.8905 0.1114 0.072 Uiso 1 1 calc R A 1
C28 C 1.1725(4) 1.0006(5) 0.0889(4) 0.064(2) Uani 1 1 d DU A 1
H28A H 1.1545 1.0211 0.1271 0.077 Uiso 1 1 calc R A 1
C32 C 1.2033(5) 1.1360(4) 0.0534(4) 0.062(2) Uani 1 1 d U A 1
H32A H 1.2494 1.1486 0.0777 0.075 Uiso 1 1 calc R A 1
H32B H 1.2086 1.1602 0.0118 0.075 Uiso 1 1 calc R A 1
C33 C 1.0732(6) 1.1834(5) 0.0486(4) 0.070(2) Uani 1 1 d U A 1
C34 C 1.0066(6) 1.2278(5) 0.0751(4) 0.069(2) Uani 1 1 d U A 1
C35 C 0.9408(5) 1.2374(5) 0.0380(5) 0.076(3) Uani 1 1 d U A 1
H35A H 0.9360 1.2166 -0.0027 0.091 Uiso 1 1 calc R A 1
C36 C 0.8804(6) 1.2823(5) 0.0678(5) 0.079(3) Uani 1 1 d U A 1
H36A H 0.8362 1.2934 0.0442 0.095 Uiso 1 1 calc R A 1
C37 C 0.8848(5) 1.3087(5) 0.1274(4) 0.060(2) Uani 1 1 d U A 1
C38 C 0.8209(6) 1.3561(5) 0.1580(5) 0.073(2) Uani 1 1 d U A 1
C39 C 0.8960(5) 1.3720(5) 0.2528(5) 0.065(2) Uani 1 1 d U A 1
C40 C 0.9596(5) 1.3263(5) 0.2254(4) 0.058(2) Uani 1 1 d U A 1
C41 C 1.0257(5) 1.3113(5) 0.2631(4) 0.068(2) Uani 1 1 d U A 1
H41A H 1.0286 1.3302 0.3046 0.082 Uiso 1 1 calc R A 1
C42 C 1.0865(5) 1.2681(4) 0.2378(4) 0.065(2) Uani 1 1 d U A 1
H42A H 1.1305 1.2580 0.2620 0.078 Uiso 1 1 calc R A 1
C43 C 1.0801(4) 1.2406(4) 0.1762(4) 0.052(2) Uani 1 1 d U A 1
C44 C 1.1443(5) 1.1922(5) 0.1486(4) 0.060(2) Uani 1 1 d U A 1
C45 C 1.0153(5) 1.2542(4) 0.1395(4) 0.055(2) Uani 1 1 d U A 1
C46 C 0.9521(4) 1.2980(4) 0.1643(4) 0.052(2) Uani 1 1 d U A 1
C47 C 0.7647(5) 1.4184(5) 0.2496(5) 0.075(2) Uani 1 1 d U A 1
H47A H 0.7646 1.4047 0.2944 0.090 Uiso 1 1 calc R A 1
H47B H 0.7172 1.3989 0.2308 0.090 Uiso 1 1 calc R A 1
C48 C 0.7661(4) 1.5085(5) 0.2432(4) 0.069(2) Uani 1 1 d DU A 1
C49 C 0.7874(6) 1.5472(6) 0.1953(6) 0.070(3) Uani 0.60 1 d PDU A 1
H49A H 0.8043 1.5231 0.1582 0.084 Uiso 1 1 calc R A 1
C50 C 0.7847(7) 1.6224(6) 0.2001(6) 0.061(3) Uani 0.60 1 d PDU A 1
H50 H 0.7986 1.6487 0.1632 0.074 Uiso 1 1 calc R A 1
N8 N 0.7669(4) 1.6646(4) 0.2451(4) 0.0765(19) Uani 1 1 d DU A 1
C51 C 0.7324(8) 1.6284(7) 0.2967(6) 0.079(3) Uani 0.60 1 d PDU A 1
C52 C 0.7321(9) 1.5479(7) 0.2931(7) 0.084(3) Uani 0.60 1 d PDU A 1
H52A H 0.7081 1.5199 0.3253 0.101 Uiso 1 1 calc R A 1
N9 N 1.1860(5) 0.7618(5) -0.1474(4) 0.093(2) Uani 1 1 d U A 1
O9 O 1.2318(5) 0.7094(5) -0.1436(4) 0.121(3) Uani 1 1 d U A 1
O10 O 1.1483(4) 0.7729(4) -0.1975(3) 0.092(2) Uani 1 1 d U A 1
O11 O 1.1770(5) 0.8028(5) -0.1021(4) 0.119(3) Uani 1 1 d U A 1
N10 N 1.1836(6) 0.7082(7) 0.1456(5) 0.121(3) Uani 1 1 d U B 1
O12 O 1.1297(6) 0.7046(6) 0.1106(4) 0.147(3) Uani 1 1 d U B 1
O13 O 1.1888(4) 0.6784(5) 0.1978(4) 0.107(2) Uani 1 1 d U B 1
O14 O 1.2388(7) 0.7517(5) 0.1247(6) 0.162(3) Uani 1 1 d U B 1
C53 C 1.0133(6) 0.9054(7) -0.1546(4) 0.088(4) Uani 0.50 1 d PDU C 1
H53A H 1.0510 0.8630 -0.1555 0.106 Uiso 0.50 1 calc PR C 1
Cl1 Cl 1.0551(3) 0.9705(2) -0.1040(2) 0.0785(15) Uani 0.50 1 d PDU C 1
Cl2 Cl 0.9317(3) 0.8616(3) -0.1288(2) 0.0757(14) Uani 0.50 1 d PDU C 1
Cl3 Cl 1.0100(3) 0.9340(4) -0.2307(2) 0.112(2) Uani 0.50 1 d PDU C 1
C54 C 0.9406(6) 0.4547(9) -0.3213(5) 0.121(9) Uani 0.40 1 d PDU D 1
H54A H 0.9121 0.4097 -0.3373 0.146 Uiso 0.40 1 calc PR D 1
Cl4 Cl 0.9441(7) 0.4537(7) -0.2383(5) 0.227(5) Uani 0.40 1 d PDU D 1
Cl5 Cl 1.0359(5) 0.4529(5) -0.3480(5) 0.177(4) Uani 0.40 1 d PDU D 1
Cl6 Cl 0.8985(3) 0.5400(3) -0.3480(3) 0.084(2) Uani 0.40 1 d PDU D 1
C23' C 0.4980(9) 0.2844(9) -0.2905(7) 0.080(3) Uani 0.40 1 d PDU E 2
C24' C 0.4209(10) 0.2848(8) -0.2983(7) 0.077(3) Uani 0.40 1 d PDU E 2
C25' C 0.4353(9) 0.1740(12) -0.2285(10) 0.077(3) Uani 0.40 1 d PDU F 2
C26' C 0.5187(10) 0.1839(13) -0.2306(11) 0.086(3) Uani 0.40 1 d PDU F 2
C49' C 0.7465(7) 1.5505(8) 0.1955(8) 0.062(3) Uani 0.40 1 d PDU G 2
C50' C 0.7478(9) 1.6262(9) 0.1907(9) 0.064(3) Uani 0.40 1 d PDU G 2
C51' C 0.7973(14) 1.6347(9) 0.2895(10) 0.078(3) Uani 0.40 1 d PDU H 2
C52' C 0.7991(13) 1.5537(10) 0.2949(10) 0.077(3) Uani 0.40 1 d PDU H 2
C55 C 0.4347(9) 0.5001(6) -0.4321(5) 0.076(7) Uiso 0.40 1 d PD I 3
H55A H 0.4890 0.4868 -0.4242 0.114 Uiso 0.40 1 calc PR I 3
Cl9 Cl 0.3798(5) 0.4212(5) -0.4274(5) 0.143(3) Uiso 0.40 1 d PD I 3
Cl8 Cl 0.4252(12) 0.5410(9) -0.5045(6) 0.300 Uiso 0.40 1 d PD I 3
Cl7 Cl 0.4042(10) 0.5630(8) -0.3782(6) 0.254(7) Uiso 0.40 1 d PD I 3
C56 C 0.4897(6) 0.4704(7) -0.3775(6) 0.169(15) Uiso 0.40 1 d PD J 4
H56A H 0.5149 0.4352 -0.3473 0.203 Uiso 0.40 1 calc PR J 4
Cl10 Cl 0.5540(4) 0.4889(4) -0.4345(3) 0.101(2) Uiso 0.40 1 d PD J 4
Cl11 Cl 0.4107(8) 0.4231(8) -0.4058(8) 0.300 Uiso 0.40 1 d PD J 4
Cl12 Cl 0.4594(6) 0.5464(5) -0.3350(5) 0.144(3) Uiso 0.40 1 d PD J 4
C57 C 0.9831(12) 0.4099(7) -0.0568(5) 0.20(3) Uiso 0.30 1 d PD K 6
H57A H 0.9337 0.3854 -0.0677 0.242 Uiso 0.30 1 calc PR K 6
Cl15 Cl 1.0515(6) 0.3393(4) -0.0783(4) 0.114(3) Uani 0.30 1 d PD K 6
Cl14 Cl 0.9828(11) 0.4946(6) -0.1035(6) 0.226(8) Uiso 0.30 1 d PD K 6
Cl13 Cl 0.9739(18) 0.4281(12) 0.0252(7) 0.160(15) Uiso 0.10 1 d PD K 6
Cl16 Cl 1.0547(10) 0.3612(10) -0.1216(8) 0.111(5) Uiso 0.20 1 d P L 7

loop_
_atom_site_aniso_label
_atom_site_aniso_U_11
_atom_site_aniso_U_22
_atom_site_aniso_U_33
_atom_site_aniso_U_23
_atom_site_aniso_U_13
_atom_site_aniso_U_12
Cd1 0.0610(3) 0.0503(3) 0.0867(4) -0.0057(4) 0.0170(4) -0.0065(3)
N2 0.073(4) 0.085(4) 0.098(5) 0.002(4) 0.006(4) -0.025(4)
N3 0.070(4) 0.093(5) 0.134(6) 0.000(4) -0.026(4) 0.012(4)
N6 0.059(3) 0.038(3) 0.078(4) -0.009(3) -0.003(3) 0.003(3)
N7 0.084(4) 0.045(3) 0.073(4) 0.003(3) 0.013(4) 0.011(3)
O1 0.085(4) 0.083(4) 0.153(5) 0.034(4) 0.038(4) 0.003(4)
O2 0.126(5) 0.123(5) 0.102(5) -0.006(4) 0.004(4) -0.043(4)
O3 0.090(4) 0.091(4) 0.148(5) 0.017(4) -0.019(4) -0.010(4)
O4 0.127(5) 0.144(5) 0.119(5) -0.013(5) -0.060(4) 0.028(4)
O5 0.114(4) 0.104(4) 0.073(4) -0.013(4) -0.002(4) 0.027(4)
O6 0.065(3) 0.061(3) 0.098(4) 0.007(3) -0.002(3) 0.004(3)
O7 0.089(4) 0.080(4) 0.118(4) 0.018(4) -0.016(4) 0.023(3)
O8 0.089(4) 0.068(3) 0.085(4) -0.003(3) 0.011(3) 0.000(3)
C3 0.086(5) 0.090(5) 0.118(6) -0.007(5) 0.028(5) -0.023(5)
C4 0.101(6) 0.114(6) 0.134(7) -0.020(6) 0.011(6) -0.002(6)
C5 0.086(6) 0.107(6) 0.133(7) -0.021(6) 0.019(6) 0.001(5)
N1 0.068(4) 0.049(3) 0.106(5) -0.009(4) 0.015(4) -0.010(3)
C1 0.087(6) 0.103(6) 0.147(7) -0.018(6) 0.016(6) -0.008(5)
C2 0.079(6) 0.118(6) 0.153(7) -0.024(6) 0.012(6) -0.013(6)
C6 0.076(5) 0.085(5) 0.111(6) -0.010(5) 0.016(5) -0.015(5)
C7 0.068(4) 0.070(5) 0.116(5) 0.023(5) 0.028(5) 0.001(4)
C8 0.069(5) 0.078(5) 0.080(5) 0.018(4) 0.000(4) 0.004(4)
C9 0.088(5) 0.106(6) 0.087(6) 0.031(5) 0.003(5) 0.011(5)
C10 0.087(5) 0.092(5) 0.062(5) 0.001(5) -0.016(5) 0.005(5)
C11 0.074(5) 0.089(5) 0.067(5) -0.006(4) -0.004(4) 0.016(4)
C12 0.077(5) 0.119(5) 0.099(5) -0.007(5) -0.033(5) 0.026(5)
C13 0.080(5) 0.078(5) 0.132(6) 0.010(5) -0.006(5) -0.006(5)
C14 0.053(4) 0.061(4) 0.088(5) 0.026(4) -0.009(4) -0.009(4)
C15 0.071(5) 0.067(5) 0.104(6) 0.017(5) 0.010(5) -0.016(4)
C16 0.094(5) 0.079(5) 0.076(5) 0.014(5) 0.015(5) -0.023(5)
C17 0.084(5) 0.070(5) 0.065(5) -0.003(4) 0.018(4) -0.006(4)
C18 0.097(5) 0.097(5) 0.069(5) 0.000(5) 0.003(5) -0.030(5)
C19 0.054(4) 0.067(4) 0.064(5) 0.017(4) 0.008(4) -0.003(4)
C20 0.050(4) 0.078(5) 0.067(5) 0.015(4) -0.004(4) -0.005(4)
C21 0.075(5) 0.111(6) 0.133(7) -0.008(6) -0.018(5) 0.018(5)
C22 0.059(4) 0.090(4) 0.102(5) -0.004(4) -0.002(4) 0.001(4)
C23 0.072(5) 0.101(5) 0.092(5) -0.004(5) 0.006(5) 0.006(5)
C24 0.072(5) 0.094(5) 0.078(5) -0.006(5) -0.015(5) -0.002(5)
N4 0.076(4) 0.073(4) 0.090(4) 0.010(4) -0.013(4) 0.001(3)
C25 0.073(6) 0.077(6) 0.088(6) -0.005(6) -0.008(6) -0.005(5)
C26 0.070(5) 0.087(5) 0.099(5) -0.006(5) -0.008(5) -0.006(5)
C29 0.064(4) 0.045(4) 0.069(5) -0.003(4) 0.011(4) -0.005(4)
C30 0.098(5) 0.052(4) 0.081(5) 0.003(4) 0.016(5) -0.025(4)
C31 0.105(6) 0.082(5) 0.072(6) 0.000(5) 0.015(5) -0.010(5)
N5 0.082(4) 0.051(3) 0.045(4) 0.006(3) 0.015(3) -0.014(3)
C27 0.080(5) 0.053(4) 0.047(4) 0.012(4) 0.016(4) 0.006(4)
C28 0.082(5) 0.048(4) 0.063(5) -0.006(4) 0.016(4) -0.005(4)
C32 0.055(4) 0.043(4) 0.088(5) -0.010(4) 0.014(4) -0.005(4)
C33 0.082(5) 0.068(4) 0.060(5) -0.005(4) 0.004(4) 0.004(4)
C34 0.090(5) 0.052(4) 0.066(5) 0.007(4) 0.014(4) -0.004(4)
C35 0.080(5) 0.077(5) 0.070(5) 0.004(4) -0.018(4) 0.021(5)
C36 0.083(5) 0.078(5) 0.076(5) 0.004(5) -0.023(5) 0.008(5)
C37 0.060(4) 0.054(4) 0.066(5) -0.004(4) -0.002(4) 0.005(4)
C38 0.077(4) 0.048(4) 0.094(5) 0.021(4) -0.008(4) 0.012(4)
C39 0.071(4) 0.058(4) 0.065(4) -0.007(4) 0.007(4) 0.011(4)
C40 0.059(4) 0.062(4) 0.052(4) -0.002(4) 0.007(4) -0.002(4)
C41 0.066(4) 0.083(5) 0.055(5) -0.004(4) -0.001(4) 0.000(4)
C42 0.071(4) 0.054(4) 0.069(5) 0.008(4) 0.004(4) 0.002(4)
C43 0.052(4) 0.040(4) 0.063(4) 0.002(4) 0.008(4) -0.006(3)
C44 0.064(4) 0.050(4) 0.067(4) 0.013(4) -0.003(4) -0.004(4)
C45 0.068(4) 0.046(4) 0.050(4) 0.002(4) 0.007(4) -0.011(4)
C46 0.051(4) 0.039(4) 0.066(4) -0.003(4) 0.003(4) 0.000(3)
C47 0.074(4) 0.070(5) 0.081(5) 0.005(5) 0.026(5) 0.001(4)
C48 0.066(4) 0.071(4) 0.070(4) 0.006(4) 0.017(4) 0.016(3)
C49 0.080(5) 0.066(5) 0.065(5) 0.003(5) 0.016(5) 0.017(5)
C50 0.078(5) 0.049(5) 0.057(5) -0.004(5) 0.006(5) 0.014(5)
N8 0.079(4) 0.064(3) 0.087(4) -0.007(4) -0.011(4) 0.019(3)
C51 0.081(6) 0.071(6) 0.086(6) 0.005(5) 0.003(6) 0.023(5)
C52 0.082(6) 0.083(6) 0.088(6) 0.007(6) 0.010(6) 0.018(6)
N9 0.118(5) 0.071(4) 0.089(4) -0.018(4) -0.005(4) -0.024(4)
O9 0.140(5) 0.092(4) 0.130(5) -0.006(4) -0.042(4) 0.000(4)
O10 0.112(4) 0.073(4) 0.093(4) -0.007(4) -0.007(4) -0.017(4)
O11 0.163(6) 0.118(5) 0.075(4) -0.016(4) 0.014(4) -0.046(5)
N10 0.108(5) 0.126(5) 0.128(5) 0.009(5) 0.014(5) 0.025(4)
O12 0.138(6) 0.178(6) 0.124(6) 0.001(5) -0.027(5) 0.023(5)
O13 0.105(4) 0.117(5) 0.099(5) 0.021(4) 0.019(4) 0.025(4)
O14 0.174(6) 0.126(5) 0.187(6) 0.029(5) 0.015(6) 0.026(5)
C53 0.089(6) 0.094(6) 0.081(6) 0.000(6) -0.003(6) -0.025(6)
Cl1 0.080(3) 0.052(2) 0.104(4) 0.002(3) -0.003(3) -0.017(2)
Cl2 0.077(3) 0.074(3) 0.076(3) 0.008(2) 0.013(2) -0.026(2)
Cl3 0.109(4) 0.134(4) 0.095(4) 0.020(3) -0.001(3) -0.039(3)
C54 0.110(14) 0.126(14) 0.128(14) -0.013(12) -0.044(12) -0.001(12)
Cl4 0.246(9) 0.201(8) 0.233(9) -0.051(8) -0.109(8) 0.047(7)
Cl5 0.099(5) 0.117(6) 0.315(10) -0.022(7) 0.013(6) 0.030(5)
Cl6 0.055(3) 0.058(3) 0.138(5) -0.036(3) -0.004(3) -0.003(3)
C23' 0.068(5) 0.080(5) 0.092(5) 0.001(5) -0.003(5) 0.001(5)
C24' 0.070(5) 0.079(6) 0.081(6) 0.003(5) -0.012(5) -0.008(5)
C25' 0.066(5) 0.081(5) 0.085(5) 0.006(5) -0.011(5) 0.006(5)
C26' 0.068(5) 0.094(5) 0.097(5) -0.002(5) -0.004(5) 0.001(5)
C49' 0.065(5) 0.059(5) 0.063(5) 0.006(5) 0.005(5) 0.014(5)
C50' 0.072(5) 0.056(5) 0.063(5) -0.005(5) 0.005(5) 0.011(5)
C51' 0.081(6) 0.068(5) 0.084(6) 0.001(5) -0.004(5) 0.019(5)
C52' 0.073(6) 0.074(6) 0.084(6) 0.001(5) 0.004(5) 0.012(5)
Cl15 0.190(9) 0.062(4) 0.091(6) -0.038(4) 0.060(6) -0.062(5)

loop_
_atom_type_symbol
_atom_type_description
_atom_type_scat_dispersion_real
_atom_type_scat_dispersion_imag
_atom_type_scat_source
C C 0.0033 0.0016 'International Tables Vol C Tables 4.2.6.8 and 6.1.1.4'
H H 0.0000 0.0000 'International Tables Vol C Tables 4.2.6.8 and 6.1.1.4'
N N 0.0061 0.0033 'International Tables Vol C Tables 4.2.6.8 and 6.1.1.4'
O O 0.0106 0.0060 'International Tables Vol C Tables 4.2.6.8 and 6.1.1.4'
Cl Cl 0.1484 0.1585 'International Tables Vol C Tables 4.2.6.8 and 6.1.1.4'
Cd Cd -0.8075 1.2024 'International Tables Vol C Tables 4.2.6.8 and 6.1.1.4'

loop_
_geom_angle_atom_site_label_1
_geom_angle_atom_site_label_2
_geom_angle_atom_site_label_3
_geom_angle
_geom_angle_site_symmetry_1
_geom_angle_site_symmetry_3
N1 Cd1 N5 97.7(2) . .
N1 Cd1 N4 89.3(2) . 4_665
N5 Cd1 N4 170.2(3) . 4_665
N1 Cd1 O11 79.4(3) . .
N5 Cd1 O11 82.1(2) . .
N4 Cd1 O11 106.0(3) 4_665 .
N1 Cd1 N8 169.8(3) . 3_854
N5 Cd1 N8 88.5(3) . 3_854
N4 Cd1 N8 85.6(3) 4_665 3_854
O11 Cd1 N8 93.5(3) . 3_854
C18 N2 C7 122.9(9) . .
C18 N2 C6 119.6(9) . .
C7 N2 C6 117.1(8) . .
C13 N3 C12 125.8(10) . .
C13 N3 C21 118.2(10) . .
C12 N3 C21 116.1(10) . .
C33 N6 C44 124.5(7) . .
C33 N6 C32 116.4(7) . .
C44 N6 C32 119.0(7) . .
C39 N7 C38 123.4(8) . .
C39 N7 C47 118.5(8) . .
C38 N7 C47 118.1(8) . .
C2 C3 C4 114.3(9) . .
C2 C3 C6 124.3(9) . .
C4 C3 C6 121.4(9) . .
C5 C4 C3 124.6(11) . .
C5 C4 H4A 117.7 . .
C3 C4 H4A 117.7 . .
C4 C5 N1 119.0(11) . .
C4 C5 H5A 120.5 . .
N1 C5 H5A 120.5 . .
C1 N1 C5 119.4(9) . .
C1 N1 Cd1 122.2(7) . .
C5 N1 Cd1 118.2(6) . .
N1 C1 C2 127.5(11) . .
N1 C1 H1A 116.2 . .
C2 C1 H1A 116.2 . .
C3 C2 C1 114.6(9) . .
C3 C2 H2 122.7 . .
C1 C2 H2 122.7 . .
N2 C6 C3 114.6(8) . .
N2 C6 H6A 108.6 . .
C3 C6 H6A 108.6 . .
N2 C6 H6B 108.6 . .
C3 C6 H6B 108.6 . .
H6A C6 H6B 107.6 . .
O1 C7 N2 122.7(9) . .
O1 C7 C8 119.8(10) . .
N2 C7 C8 117.4(8) . .
C19 C8 C9 119.5(8) . .
C19 C8 C7 118.4(8) . .
C9 C8 C7 122.1(9) . .
C10 C9 C8 122.6(9) . .
C10 C9 H9A 118.7 . .
C8 C9 H9A 118.7 . .
C9 C10 C11 118.6(9) . .
C9 C10 H10A 120.7 . .
C11 C10 H10A 120.7 . .
C20 C11 C10 123.4(9) . .
C20 C11 C12 116.6(9) . .
C10 C11 C12 120.0(9) . .
O4 C12 N3 122.1(11) . .
O4 C12 C11 120.5(11) . .
N3 C12 C11 117.5(10) . .
O3 C13 N3 123.7(11) . .
O3 C13 C14 118.7(11) . .
N3 C13 C14 117.5(10) . .
C15 C14 C20 120.8(9) . .
C15 C14 C13 121.3(9) . .
C20 C14 C13 117.7(9) . .
C14 C15 C16 123.9(9) . .
C14 C15 H15A 118.1 . .
C16 C15 H15A 118.1 . .
C15 C16 C17 118.3(9) . .
C15 C16 H16A 120.8 . .
C17 C16 H16A 120.8 . .
C16 C17 C19 119.5(9) . .
C16 C17 C18 124.2(9) . .
C19 C17 C18 116.3(8) . .
O2 C18 N2 122.4(11) . .
O2 C18 C17 115.5(10) . .
N2 C18 C17 122.1(9) . .
C8 C19 C17 122.1(8) . .
C8 C19 C20 119.2(8) . .
C17 C19 C20 118.4(8) . .
C14 C20 C11 124.6(9) . .
C14 C20 C19 118.8(8) . .
C11 C20 C19 116.6(8) . .
N3 C21 C22 111.6(9) . .
N3 C21 H21A 109.3 . .
C22 C21 H21A 109.3 . .
N3 C21 H21B 109.3 . .
C22 C21 H21B 109.3 . .
H21A C21 H21B 108.0 . .
C23 C22 C26 110.1(10) . .
C23 C22 C21 119.0(10) . .
C26 C22 C21 130.5(10) . .
C22 C23 C24 126.0(13) . .
C22 C23 H23A 117.0 . .
C24 C23 H23A 117.0 . .
N4 C24 C23 121.1(13) . .
N4 C24 H24A 119.5 . .
C23 C24 H24A 119.5 . .
C24 N4 C25 120.8(9) . .
C24 N4 Cd1 127.1(7) . 3_644
C25 N4 Cd1 112.1(7) . 3_644
N4 C25 C26 110.6(11) . .
N4 C25 H25 124.7 . .
C26 C25 H25 124.7 . .
C22 C26 C25 130.7(13) . .
C22 C26 H26A 114.7 . .
C25 C26 H26A 114.7 . .
C30 C29 C28 118.9(8) . .
C30 C29 C32 119.9(8) . .
C28 C29 C32 121.3(8) . .
C29 C30 C31 120.4(9) . .
C29 C30 H30A 119.8 . .
C31 C30 H30A 119.8 . .
C30 C31 N5 122.4(9) . .
C30 C31 H31A 118.8 . .
N5 C31 H31A 118.8 . .
C27 N5 C31 113.1(7) . .
C27 N5 Cd1 130.0(5) . .
C31 N5 Cd1 116.6(5) . .
N5 C27 C28 125.2(8) . .
N5 C27 H27A 117.4 . .
C28 C27 H27A 117.4 . .
C29 C28 C27 119.7(8) . .
C29 C28 H28A 120.1 . .
C27 C28 H28A 120.1 . .
N6 C32 C29 116.0(6) . .
N6 C32 H32A 108.3 . .
C29 C32 H32A 108.3 . .
N6 C32 H32B 108.3 . .
C29 C32 H32B 108.3 . .
H32A C32 H32B 107.4 . .
O5 C33 N6 118.0(9) . .
O5 C33 C34 122.0(9) . .
N6 C33 C34 120.0(8) . .
C35 C34 C45 125.2(9) . .
C35 C34 C33 119.0(8) . .
C45 C34 C33 115.7(8) . .
C34 C35 C36 114.5(9) . .
C34 C35 H35A 122.8 . .
C36 C35 H35A 122.8 . .
C37 C36 C35 123.3(9) . .
C37 C36 H36A 118.3 . .
C35 C36 H36A 118.3 . .
C36 C37 C46 121.0(8) . .
C36 C37 C38 122.7(8) . .
C46 C37 C38 116.1(8) . .
O7 C38 N7 121.6(9) . .
O7 C38 C37 119.0(9) . .
N7 C38 C37 119.2(8) . .
O8 C39 N7 119.1(8) . .
O8 C39 C40 121.5(8) . .
N7 C39 C40 119.4(8) . .
C46 C40 C41 122.0(8) . .
C46 C40 C39 118.9(8) . .
C41 C40 C39 119.0(7) . .
C42 C41 C40 119.7(8) . .
C42 C41 H41A 120.2 . .
C40 C41 H41A 120.2 . .
C43 C42 C41 118.7(8) . .
C43 C42 H42A 120.7 . .
C41 C42 H42A 120.7 . .
C45 C43 C42 121.9(7) . .
C45 C43 C44 118.5(7) . .
C42 C43 C44 119.5(7) . .
O6 C44 N6 121.9(8) . .
O6 C44 C43 120.8(8) . .
N6 C44 C43 117.1(7) . .
C43 C45 C46 120.6(7) . .
C43 C45 C34 123.8(8) . .
C46 C45 C34 115.6(8) . .
C40 C46 C37 122.7(7) . .
C40 C46 C45 117.1(7) . .
C37 C46 C45 120.2(8) . .
N7 C47 C48 112.8(7) . .
N7 C47 H47A 109.0 . .
C48 C47 H47A 109.0 . .
N7 C47 H47B 109.0 . .
C48 C47 H47B 109.0 . .
H47A C47 H47B 107.8 . .
C49 C48 C52 117.8(10) . .
C49 C48 C47 126.9(9) . .
C52 C48 C47 114.8(9) . .
C48 C49 C50 117.2(12) . .
C48 C49 H49A 121.4 . .
C50 C49 H49A 121.4 . .
N8 C50 C49 131.1(13) . .
N8 C50 H50 114.5 . .
C49 C50 H50 114.5 . .
C50 N8 C51 116.1(9) . .
C50 N8 Cd1 131.1(8) . 4_585
C51 N8 Cd1 111.4(6) . 4_585
N8 C51 C52 114.2(11) . .
C48 C52 C51 122.2(13) . .
C48 C52 H52A 118.9 . .
C51 C52 H52A 118.9 . .
O11 N9 O9 118.5(10) . .
O11 N9 O10 120.6(9) . .
O9 N9 O10 120.9(9) . .
N9 O11 Cd1 120.9(7) . .
O12 N10 O13 126.4(12) . .
O12 N10 O14 113.5(12) . .
O13 N10 O14 120.0(11) . .
Cl3 C53 Cl2 114.1(6) . .
Cl3 C53 Cl1 114.4(7) . .
Cl2 C53 Cl1 116.8(6) . .
Cl3 C53 H53A 103.0 . .
Cl2 C53 H53A 103.0 . .
Cl1 C53 H53A 103.0 . .
Cl6 C54 Cl5 107.9(8) . .
Cl6 C54 Cl4 110.2(9) . .
Cl5 C54 Cl4 106.8(8) . .
Cl6 C54 H54A 110.6 . .
Cl5 C54 H54A 110.6 . .
Cl4 C54 H54A 110.6 . .
Cl7 C55 Cl9 108.5(9) . .
Cl7 C55 Cl8 108.0(10) . .
Cl9 C55 Cl8 109.9(10) . .
Cl7 C55 H55A 110.1 . .
Cl9 C55 H55A 110.1 . .
Cl8 C55 H55A 110.1 . .
Cl10 C56 Cl12 116.2(8) . .
Cl10 C56 Cl11 112.2(9) . .
Cl12 C56 Cl11 108.2(9) . .
Cl10 C56 H56A 106.6 . .
Cl12 C56 H56A 106.5 . .
Cl11 C56 H56A 106.5 . .
Cl13 C57 Cl15 115.9(10) . .
Cl13 C57 Cl14 113.3(9) . .
Cl15 C57 Cl14 115.9(9) . .
Cl13 C57 H57A 103.1 . .
Cl15 C57 H57A 103.1 . .
Cl14 C57 H57A 103.1 . .

loop_
_geom_bond_atom_site_label_1
_geom_bond_atom_site_label_2
_geom_bond_distance
_geom_bond_site_symmetry_2
Cd1 N1 2.317(7) .
Cd1 N5 2.337(6) .
Cd1 N4 2.338(7) 4_665
Cd1 O11 2.364(8) .
Cd1 N8 2.402(7) 3_854
N2 C18 1.298(13) .
N2 C7 1.388(13) .
N2 C6 1.454(12) .
N3 C13 1.326(15) .
N3 C12 1.344(14) .
N3 C21 1.443(14) .
N6 C33 1.367(11) .
N6 C44 1.385(11) .
N6 C32 1.451(10) .
N7 C39 1.355(11) .
N7 C38 1.359(12) .
N7 C47 1.447(11) .
O1 C7 1.222(11) .
O2 C18 1.237(12) .
O3 C13 1.253(13) .
O4 C12 1.226(13) .
O5 C33 1.218(11) .
O6 C44 1.203(10) .
O7 C38 1.258(11) .
O8 C39 1.232(11) .
C3 C2 1.377(14) .
C3 C4 1.454(12) .
C3 C6 1.524(13) .
C4 C5 1.324(15) .
C4 H4A 0.9300 .
C5 N1 1.351(13) .
C5 H5A 0.9300 .
N1 C1 1.211(13) .
C1 C2 1.481(15) .
C1 H1A 0.9300 .
C2 H2 0.9300 .
C6 H6A 0.9700 .
C6 H6B 0.9700 .
C7 C8 1.500(12) .
C8 C19 1.389(12) .
C8 C9 1.411(13) .
C9 C10 1.334(13) .
C9 H9A 0.9300 .
C10 C11 1.396(13) .
C10 H10A 0.9300 .
C11 C20 1.387(12) .
C11 C12 1.503(14) .
C13 C14 1.516(14) .
C14 C15 1.322(13) .
C14 C20 1.326(12) .
C15 C16 1.372(13) .
C15 H15A 0.9300 .
C16 C17 1.377(13) .
C16 H16A 0.9300 .
C17 C19 1.395(12) .
C17 C18 1.489(14) .
C19 C20 1.461(12) .
C21 C22 1.536(13) .
C21 H21A 0.9700 .
C21 H21B 0.9700 .
C22 C23 1.280(15) .
C22 C26 1.350(16) .
C23 C24 1.363(16) .
C23 H23A 0.9300 .
C24 N4 1.327(15) .
C24 H24A 0.9300 .
N4 C25 1.360(12) .
N4 Cd1 2.338(7) 3_644
C25 C26 1.431(16) .
C25 H25 0.9300 .
C26 H26A 0.9300 .
C29 C30 1.287(12) .
C29 C28 1.333(11) .
C29 C32 1.548(11) .
C30 C31 1.389(13) .
C30 H30A 0.9300 .
C31 N5 1.390(11) .
C31 H31A 0.9300 .
N5 C27 1.286(10) .
C27 C28 1.387(11) .
C27 H27A 0.9300 .
C28 H28A 0.9300 .
C32 H32A 0.9700 .
C32 H32B 0.9700 .
C33 C34 1.491(13) .
C34 C35 1.389(13) .
C34 C45 1.434(12) .
C35 C36 1.444(13) .
C35 H35A 0.9300 .
C36 C37 1.334(12) .
C36 H36A 0.9300 .
C37 C46 1.410(11) .
C37 C38 1.517(12) .
C39 C40 1.470(11) .
C40 C46 1.379(11) .
C40 C41 1.414(11) .
C41 C42 1.394(11) .
C41 H41A 0.9300 .
C42 C43 1.381(11) .
C42 H42A 0.9300 .
C43 C45 1.379(11) .
C43 C44 1.507(11) .
C45 C46 1.427(11) .
C47 C48 1.564(12) .
C47 H47A 0.9700 .
C47 H47B 0.9700 .
C48 C49 1.261(15) .
C48 C52 1.380(16) .
C49 C50 1.305(14) .
C49 H49A 0.9300 .
C50 N8 1.232(14) .
C50 H50 0.9300 .
N8 C51 1.384(12) .
N8 Cd1 2.402(7) 4_585
C51 C52 1.393(15) .
C52 H52A 0.9300 .
N9 O11 1.195(11) .
N9 O9 1.207(11) .
N9 O10 1.249(11) .
N10 O12 1.189(13) .
N10 O13 1.213(12) .
N10 O14 1.291(14) .
C53 Cl3 1.673(9) .
C53 Cl2 1.690(9) .
C53 Cl1 1.705(10) .
C53 H53A 0.9800 .
C54 Cl6 1.738(13) .
C54 Cl5 1.739(12) .
C54 Cl4 1.741(12) .
C54 H54A 0.9800 .
C23' C24' 1.343(19) .
C25' C26' 1.452(19) .
C49' C50' 1.312(17) .
C51' C52' 1.405(19) .
C55 Cl7 1.653(12) .
C55 Cl9 1.665(11) .
C55 Cl8 1.683(12) .
C55 H55A 0.9800 .
C56 Cl10 1.664(11) .
C56 Cl12 1.671(11) .
C56 Cl11 1.698(12) .
C56 H56A 0.9800 .
C57 Cl13 1.756(14) .
C57 Cl15 1.757(14) .
C57 Cl14 1.761(13) .
C57 H57A 0.9800 .
